data_2017592
loop_
_publ_author_name
'Freire, Eleonora'
'Vega, Daniel R.'
'Baggio, Ricardo'

_publ_section_title
;
 Zoledronate complexes. II.
 <i>catena</i>-Poly[[tetraaquabis[hemihydrogen
 \m~3~-1-hydroxy-2-(imidazol-3-ium-1-yl)ethylidene-1,1-diphosphonato-\k^3^<i>O</i>:<i>O</i>':<i>O</i>'']bis[\m~3~-1-hydroxy-2-(imidazol-3-ium-1-yl)ethylidene-1,1-diphosphonato-\k^4^<i>O</i>:<i>O</i>,<i>O</i>':<i>O</i>'']trisodium]
 dihydrate]
;
_journal_coeditor_code DN3137
_journal_issue 4
_journal_name_full 'Acta Crystallographica Section C'
_journal_page_first m122
_journal_page_last m126
_journal_paper_doi 10.1107/S010827011001022X
_journal_volume 66
_journal_year 2010
_chemical_formula_iupac '[Na3 (C5 H9 N2 O7 P2)2 (C5 H9.5 N2 O7 P2)2 (H2 O)4], 2H2 O'
_chemical_formula_moiety 'C20 H45 N8 Na3 O32 P8, 2(H2 O)'
_chemical_formula_sum 'C20 H49 N8 Na3 O34 P8'
_chemical_formula_weight 1262.40
_chemical_name_common 'Sodium zoledronate'
_chemical_name_systematic
;
<i>catena</i>-Poly[[tetraaquabis[hemihydrogen
\m~3~-1-hydroxy-2-(imidazol-3-ium-1-yl)ethylidene-1,1-diphosphonato-
\k^3^<i>O</i>:<i>O</i>':<i>O</i>'']bis[\m~3~-1-hydroxy-2-(imidazol-3-ium-
1-yl)ethylidene-1,1-diphosphonato-
\k^4^<i>O</i>,<i>O</i>':<i>O</i>':<i>O</i>'']trisodium] dihydrate]
;
_space_group_IT_number 2
_symmetry_cell_setting triclinic
_symmetry_space_group_name_Hall '-P 1'
_symmetry_space_group_name_H-M 'P -1'
_atom_sites_solution_hydrogens geom
_atom_sites_solution_primary direct
_atom_sites_solution_secondary difmap
_audit_creation_method SHELXL-97
_cell_angle_alpha 115.58(3)
_cell_angle_beta 98.86(3)
_cell_angle_gamma 99.76(3)
_cell_formula_units_Z 1
_cell_length_a 9.0690(18)
_cell_length_b 11.309(2)
_cell_length_c 12.594(3)
_cell_measurement_reflns_used 25
_cell_measurement_temperature 295(2)
_cell_measurement_theta_max 15
_cell_measurement_theta_min 10
_cell_volume 1110.0(6)
_computing_cell_refinement
;
MSC/AFC Diffractometer Control Software
(Molecular Structure Corporation, 1988)
;
_computing_data_collection
;
MSC/AFC Diffractometer Control Software
(Molecular Structure Corporation, 1988)
;
_computing_data_reduction
;
MSC/AFC Diffractometer Control Software
(Molecular Structure Corporation, 1988)
;
_computing_molecular_graphics 'SHELXTL (Sheldrick, 2008)'
_computing_publication_material 'SHELXTL (Sheldrick, 2008), PLATON (Spek, 2009)'
_computing_structure_refinement 'SHELXL97 (Sheldrick, 2008)'
_computing_structure_solution 'SHELXS97 (Sheldrick, 2008)'
_diffrn_ambient_temperature 295(2)
_diffrn_measured_fraction_theta_full 1.000
_diffrn_measured_fraction_theta_max 1.000
_diffrn_measurement_device 'Rigaku AFC6 diffractometer'
_diffrn_measurement_method \w/2\q
_diffrn_radiation_monochromator graphite
_diffrn_radiation_source 'fine-focus sealed tube'
_diffrn_radiation_type MoK\a
_diffrn_radiation_wavelength 0.71073
_diffrn_reflns_av_R_equivalents 0.0338
_diffrn_reflns_av_sigmaI/netI 0.0311
_diffrn_reflns_limit_h_max 11
_diffrn_reflns_limit_h_min -1
_diffrn_reflns_limit_k_max 13
_diffrn_reflns_limit_k_min -13
_diffrn_reflns_limit_l_max 15
_diffrn_reflns_limit_l_min -15
_diffrn_reflns_number 5236
_diffrn_reflns_theta_full 26.00
_diffrn_reflns_theta_max 26.00
_diffrn_reflns_theta_min 1.85
_diffrn_standards_decay_% 1
_diffrn_standards_interval_count 150
_diffrn_standards_number 3
_exptl_absorpt_coefficient_mu 0.464
_exptl_absorpt_correction_T_max 0.83
_exptl_absorpt_correction_T_min 0.78
_exptl_absorpt_correction_type psi-scan
_exptl_absorpt_process_details '(North <i>et al.</i>,  1968)'
_exptl_crystal_colour colourless
_exptl_crystal_density_diffrn 1.888
_exptl_crystal_density_method 'not measured'
_exptl_crystal_description blocks
_exptl_crystal_F_000 650
_exptl_crystal_size_max 0.36
_exptl_crystal_size_mid 0.22
_exptl_crystal_size_min 0.20
_refine_diff_density_max 1.050
_refine_diff_density_min -0.776
_refine_ls_extinction_method none
_refine_ls_goodness_of_fit_ref 1.088
_refine_ls_hydrogen_treatment constr
_refine_ls_matrix_type full
_refine_ls_number_parameters 331
_refine_ls_number_reflns 4366
_refine_ls_number_restraints 0
_refine_ls_restrained_S_all 1.088
_refine_ls_R_factor_all 0.0665
_refine_ls_R_factor_gt 0.0561
_refine_ls_shift/su_max 0.003
_refine_ls_shift/su_mean 0.001
_refine_ls_structure_factor_coef Fsqd
_refine_ls_weighting_details 'calc w=1/[\s^2^(Fo^2^)+(0.0756P)^2^+5.2734P] where P=(Fo^2^+2Fc^2^)/3'
_refine_ls_weighting_scheme calc
_refine_ls_wR_factor_gt 0.1626
_refine_ls_wR_factor_ref 0.1698
_reflns_number_gt 3797
_reflns_number_total 4366
_reflns_threshold_expression I>2\s(I)
_cod_data_source_file dn3137.cif
_cod_data_source_block I
_cod_original_cell_volume 1110.1(6)
_cod_database_code 2017592
_cod_database_fobs_code 2017592

loop_
_symmetry_equiv_pos_as_xyz
'x, y, z'
'-x, -y, -z'

loop_
_atom_site_type_symbol
_atom_site_label
_atom_site_fract_x
_atom_site_fract_y
_atom_site_fract_z
_atom_site_U_iso_or_equiv
_atom_site_adp_type
_atom_site_calc_flag
_atom_site_refinement_flags
_atom_site_occupancy
_atom_site_disorder_assembly
_atom_site_disorder_group
Na Na1 0.5000 0.5000 0.5000 0.0275(6) Uani d S 1 . .
Na Na2 0.4010(2) 0.86196(18) 0.97693(16) 0.0291(4) Uani d . 1 . .
P P1 0.81134(12) 0.87339(10) 0.85118(9) 0.0161(2) Uani d . 1 . .
P P2 0.78005(12) 0.57570(11) 0.78593(9) 0.0186(3) Uani d . 1 . .
P P3 0.23490(12) 0.65463(10) 0.66490(9) 0.0166(2) Uani d . 1 . .
P P4 0.35479(12) 0.95424(10) 0.72521(9) 0.0172(2) Uani d . 1 . .
O O11 0.9822(3) 0.8855(3) 0.8558(3) 0.0213(6) Uani d . 1 . .
O O12 0.7902(4) 1.0070(3) 0.9547(3) 0.0227(6) Uani d . 1 . .
H H12 0.8671 1.0435 1.0167 0.027 Uiso d R 1 . .
O O13 0.7104(3) 0.8453(3) 0.7325(3) 0.0217(6) Uani d . 1 . .
O O21 0.7076(4) 0.5386(3) 0.6581(3) 0.0280(7) Uani d . 1 . .
O O22 0.9535(4) 0.5955(3) 0.8246(3) 0.0267(7) Uani d . 1 . .
O O23 0.7029(4) 0.4659(3) 0.8224(3) 0.0286(7) Uani d . 1 . .
H H23 0.6242 0.4065 0.7676 0.034 Uiso d R 1 . .
O O31 0.3976(3) 0.6450(3) 0.6657(3) 0.0221(6) Uani d . 1 . .
O O32 0.2082(3) 0.6991(3) 0.7958(3) 0.0218(6) Uani d . 1 . .
H H32 0.1209 0.6682 0.8040 0.026 Uiso d R 1 . .
O O33 0.1133(3) 0.5210(3) 0.5769(3) 0.0240(7) Uani d . 1 . .
H H33 0.0000 0.5000 0.5000 0.029 Uiso d SR 1 . .
O O41 0.3977(4) 0.9744(3) 0.8527(3) 0.0245(7) Uani d . 1 . .
O O42 0.4974(4) 0.9409(3) 0.6668(3) 0.0250(7) Uani d . 1 . .
H H42 0.5596 0.9051 0.6925 0.030 Uiso d R 1 . .
O O43 0.2953(4) 1.0631(3) 0.7076(3) 0.0244(7) Uani d . 1 . .
O O1 0.5772(3) 0.7160(3) 0.8798(3) 0.0211(6) Uani d . 1 . .
H H1 0.5342 0.6873 0.8051 0.025 Uiso d R 1 . .
O O2 0.0522(3) 0.8098(3) 0.6390(3) 0.0223(6) Uani d . 1 . .
H H2 0.0473 0.8333 0.7120 0.027 Uiso d R 1 . .
C C11 0.7409(5) 0.7364(4) 0.8901(3) 0.0167(8) Uani d . 1 . .
C C21 0.8212(5) 0.7916(4) 1.0251(4) 0.0196(8) Uani d . 1 . .
H H21A 0.9301 0.8318 1.0385 0.024 Uiso calc R 1 . .
H H21B 0.7778 0.8634 1.0735 0.024 Uiso calc R 1 . .
C C31 0.9220(6) 0.6375(5) 1.0909(4) 0.0291(10) Uani d . 1 . .
H H31 1.0209 0.6584 1.0808 0.035 Uiso calc R 1 . .
N N11 0.8079(4) 0.6906(4) 1.0688(3) 0.0217(8) Uani d . 1 . .
N N21 0.8717(5) 0.5503(4) 1.1296(4) 0.0353(10) Uani d . 1 . .
H H21 0.9263 0.5026 1.1502 0.042 Uiso d R 1 . .
C C41 0.7206(7) 0.5463(5) 1.1321(5) 0.0357(12) Uani d . 1 . .
H H41 0.6575 0.4929 1.1553 0.043 Uiso d R 1 . .
C C51 0.6797(6) 0.6351(5) 1.0943(4) 0.0307(10) Uani d . 1 . .
H H51 0.5841 0.6543 1.0871 0.037 Uiso calc R 1 . .
C C12 0.2026(4) 0.7905(4) 0.6274(3) 0.0157(8) Uani d . 1 . .
C C22 0.1953(5) 0.7354(4) 0.4903(4) 0.0204(8) Uani d . 1 . .
H H22A 0.2981 0.7315 0.4789 0.024 Uiso calc R 1 . .
H H22B 0.1286 0.6434 0.4459 0.024 Uiso calc R 1 . .
N N12 0.1373(4) 0.8183(3) 0.4388(3) 0.0188(7) Uani d . 1 . .
N N22 -0.0210(5) 0.8996(4) 0.3609(3) 0.0256(8) Uani d . 1 . .
H H22 -0.1073 0.9147 0.3334 0.031 Uiso d R 1 . .
C C32 0.2236(5) 0.9067(5) 0.4089(4) 0.0264(9) Uani d . 1 . .
H H32A 0.3303 0.9271 0.4198 0.032 Uiso calc R 1 . .
C C42 0.1251(6) 0.9578(5) 0.3613(4) 0.0298(10) Uani d . 1 . .
H H42A 0.1508 1.0208 0.3338 0.036 Uiso calc R 1 . .
C C52 -0.0099(5) 0.8170(4) 0.4089(4) 0.0232(9) Uani d . 1 . .
H H52 -0.0923 0.7661 0.4199 0.028 Uiso calc R 1 . .
O O1W 0.6987(4) 0.6772(3) 0.4948(3) 0.0303(7) Uani d . 1 . .
H H1WA 0.7663 0.6329 0.4915 0.036 Uiso d R 1 . .
H H1WB 0.7080 0.7277 0.5700 0.036 Uiso d R 1 . .
O O2W 0.3069(6) 0.7597(5) 1.1031(4) 0.0538(11) Uani d . 1 . .
H H2WA 0.3007 0.6932 1.1186 0.065 Uiso d R 1 . .
H H2WB 0.3382 0.8258 1.1749 0.065 Uiso d R 1 . .
O O3W 0.4790(4) 0.2543(4) 0.6585(4) 0.0406(9) Uani d . 1 . .
H H3WA 0.4121 0.2709 0.6155 0.049 Uiso d R 1 . .
H H3WB 0.4357 0.1989 0.6804 0.049 Uiso d R 1 . .

loop_
_atom_site_aniso_label
_atom_site_aniso_U_11
_atom_site_aniso_U_22
_atom_site_aniso_U_33
_atom_site_aniso_U_12
_atom_site_aniso_U_13
_atom_site_aniso_U_23
Na1 0.0281(13) 0.0287(13) 0.0241(13) 0.0039(10) 0.0021(10) 0.0137(11)
Na2 0.0332(10) 0.0245(9) 0.0225(9) 0.0010(8) -0.0022(7) 0.0103(8)
P1 0.0182(5) 0.0152(5) 0.0138(5) 0.0010(4) 0.0001(4) 0.0083(4)
P2 0.0226(5) 0.0164(5) 0.0155(5) 0.0034(4) 0.0011(4) 0.0081(4)
P3 0.0174(5) 0.0146(5) 0.0146(5) -0.0003(4) -0.0031(4) 0.0079(4)
P4 0.0187(5) 0.0151(5) 0.0155(5) 0.0016(4) -0.0005(4) 0.0078(4)
O11 0.0198(15) 0.0240(15) 0.0172(14) 0.0032(12) 0.0017(11) 0.0090(12)
O12 0.0265(16) 0.0179(14) 0.0176(14) 0.0045(12) 0.0005(12) 0.0053(12)
O13 0.0267(16) 0.0224(15) 0.0158(14) 0.0040(12) -0.0005(12) 0.0117(12)
O21 0.0419(19) 0.0244(16) 0.0142(15) 0.0088(14) 0.0007(13) 0.0080(13)
O22 0.0251(16) 0.0245(16) 0.0320(17) 0.0063(13) 0.0020(13) 0.0166(14)
O23 0.0384(19) 0.0190(15) 0.0232(16) -0.0021(13) 0.0019(14) 0.0108(13)
O31 0.0210(15) 0.0220(15) 0.0186(14) 0.0050(12) -0.0007(12) 0.0077(12)
O32 0.0230(15) 0.0245(15) 0.0161(14) -0.0012(12) 0.0011(11) 0.0119(12)
O33 0.0218(15) 0.0167(14) 0.0238(16) -0.0040(12) -0.0073(12) 0.0085(13)
O41 0.0300(17) 0.0229(15) 0.0149(14) 0.0003(13) -0.0005(12) 0.0084(12)
O42 0.0224(16) 0.0313(17) 0.0304(17) 0.0080(13) 0.0089(13) 0.0215(14)
O43 0.0273(16) 0.0161(14) 0.0272(16) 0.0042(12) -0.0004(13) 0.0108(13)
O1 0.0172(14) 0.0266(16) 0.0169(14) 0.0021(12) -0.0003(11) 0.0108(13)
O2 0.0189(15) 0.0330(17) 0.0177(14) 0.0089(12) 0.0039(11) 0.0139(13)
C11 0.0189(19) 0.0177(19) 0.0134(18) 0.0038(15) 0.0020(15) 0.0083(16)
C21 0.028(2) 0.0160(19) 0.0140(19) 0.0006(16) 0.0010(16) 0.0096(16)
C31 0.038(3) 0.028(2) 0.020(2) 0.010(2) 0.0020(19) 0.0114(19)
N11 0.031(2) 0.0185(17) 0.0148(16) 0.0047(15) 0.0003(14) 0.0101(14)
N21 0.048(3) 0.032(2) 0.031(2) 0.0143(19) 0.0036(19) 0.0194(19)
C41 0.051(3) 0.025(2) 0.032(3) 0.001(2) 0.009(2) 0.019(2)
C51 0.037(3) 0.028(2) 0.029(2) 0.002(2) 0.009(2) 0.017(2)
C12 0.0168(19) 0.0174(19) 0.0128(18) 0.0045(15) 0.0019(14) 0.0077(15)
C22 0.029(2) 0.0179(19) 0.0145(19) 0.0067(17) 0.0013(16) 0.0088(16)
N12 0.0233(18) 0.0171(16) 0.0133(16) 0.0017(14) -0.0003(13) 0.0076(14)
N22 0.031(2) 0.0252(19) 0.0200(18) 0.0069(16) -0.0003(15) 0.0120(16)
C32 0.026(2) 0.030(2) 0.026(2) 0.0034(18) 0.0076(18) 0.017(2)
C42 0.039(3) 0.027(2) 0.027(2) 0.003(2) 0.006(2) 0.019(2)
C52 0.025(2) 0.023(2) 0.018(2) 0.0024(17) -0.0006(16) 0.0101(17)
O1W 0.0386(19) 0.0266(17) 0.0232(16) 0.0077(14) 0.0024(14) 0.0115(14)
O2W 0.071(3) 0.045(2) 0.042(2) 0.003(2) 0.009(2) 0.024(2)
O3W 0.034(2) 0.039(2) 0.044(2) -0.0065(16) -0.0043(16) 0.0262(18)

loop_
_atom_type_symbol
_atom_type_description
_atom_type_scat_dispersion_real
_atom_type_scat_dispersion_imag
_atom_type_scat_source
C C 0.0033 0.0016 'International Tables Vol C Tables 4.2.6.8 and 6.1.1.4'
H H 0.0000 0.0000 'International Tables Vol C Tables 4.2.6.8 and 6.1.1.4'
N N 0.0061 0.0033 'International Tables Vol C Tables 4.2.6.8 and 6.1.1.4'
O O 0.0106 0.0060 'International Tables Vol C Tables 4.2.6.8 and 6.1.1.4'
Na Na 0.0362 0.0249 'International Tables Vol C Tables 4.2.6.8 and 6.1.1.4'
P P 0.1023 0.0942 'International Tables Vol C Tables 4.2.6.8 and 6.1.1.4'

loop_
_geom_angle_atom_site_label_1
_geom_angle_atom_site_label_2
_geom_angle_atom_site_label_3
_geom_angle_site_symmetry_1
_geom_angle_site_symmetry_3
_geom_angle
_geom_angle_publ_flag
O21 Na1 O21 . 2_666 180.0 ?
O21 Na1 O31 . 2_666 95.39(11) ?
O21 Na1 O31 2_666 2_666 84.61(11) ?
O21 Na1 O31 . . 84.61(11) ?
O21 Na1 O31 2_666 . 95.39(11) ?
O31 Na1 O31 2_666 . 180.00(12) ?
O21 Na1 O1W . . 78.96(12) ?
O21 Na1 O1W 2_666 . 101.04(12) ?
O31 Na1 O1W 2_666 . 80.08(11) ?
O31 Na1 O1W . . 99.92(11) ?
O21 Na1 O1W . 2_666 101.04(12) ?
O21 Na1 O1W 2_666 2_666 78.96(12) ?
O31 Na1 O1W 2_666 2_666 99.92(11) ?
O31 Na1 O1W . 2_666 80.08(11) ?
O1W Na1 O1W . 2_666 180.0 ?
O21 Na1 H1WA . . 67.9 ?
O21 Na1 H1WA 2_666 . 112.1 ?
O31 Na1 H1WA 2_666 . 67.5 ?
O31 Na1 H1WA . . 112.5 ?
O1W Na1 H1WA . . 18.6 ?
O1W Na1 H1WA 2_666 . 161.4 ?
O21 Na1 H1WB . . 68.5 ?
O21 Na1 H1WB 2_666 . 111.5 ?
O31 Na1 H1WB 2_666 . 96.9 ?
O31 Na1 H1WB . . 83.1 ?
O1W Na1 H1WB . . 19.0 ?
O1W Na1 H1WB 2_666 . 161.0 ?
H1WA Na1 H1WB . . 29.8 ?
O41 Na2 O32 2_677 . 175.99(14) ?
O41 Na2 O41 2_677 . 99.34(12) ?
O32 Na2 O41 . . 77.69(11) ?
O41 Na2 O12 2_677 2_677 92.15(13) ?
O32 Na2 O12 . 2_677 89.96(12) ?
O41 Na2 O12 . 2_677 79.54(12) ?
O41 Na2 O2W 2_677 . 90.25(14) ?
O32 Na2 O2W . . 93.44(14) ?
O41 Na2 O2W . . 158.67(17) ?
O12 Na2 O2W 2_677 . 81.12(15) ?
O41 Na2 O1 2_677 . 94.11(13) ?
O32 Na2 O1 . . 83.59(12) ?
O41 Na2 O1 . . 96.08(12) ?
O12 Na2 O1 2_677 . 172.88(12) ?
O2W Na2 O1 . . 102.23(15) ?
O41 Na2 Na2 2_677 2_677 50.26(9) ?
O32 Na2 Na2 . 2_677 126.71(12) ?
O41 Na2 Na2 . 2_677 49.08(9) ?
O12 Na2 Na2 2_677 2_677 83.53(11) ?
O2W Na2 Na2 . 2_677 136.83(15) ?
O1 Na2 Na2 . 2_677 97.90(11) ?
O13 P1 O11 . . 115.55(17) ?
O13 P1 O12 . . 108.14(17) ?
O11 P1 O12 . . 110.21(17) ?
O13 P1 C11 . . 109.72(18) ?
O11 P1 C11 . . 107.52(18) ?
O12 P1 C11 . . 105.23(18) ?
O21 P2 O22 . . 119.0(2) ?
O21 P2 O23 . . 111.19(19) ?
O22 P2 O23 . . 105.30(18) ?
O21 P2 C11 . . 109.49(18) ?
O22 P2 C11 . . 106.11(19) ?
O23 P2 C11 . . 104.77(18) ?
O31 P3 O33 . . 113.37(18) ?
O31 P3 O32 . . 110.50(17) ?
O33 P3 O32 . . 107.73(18) ?
O31 P3 C12 . . 109.31(18) ?
O33 P3 C12 . . 110.04(17) ?
O32 P3 C12 . . 105.60(17) ?
O41 P4 O43 . . 117.12(19) ?
O41 P4 O42 . . 111.08(18) ?
O43 P4 O42 . . 105.64(18) ?
O41 P4 C12 . . 109.63(18) ?
O43 P4 C12 . . 106.83(18) ?
O42 P4 C12 . . 105.87(18) ?
P1 O12 Na2 . 2_677 143.72(18) ?
P1 O12 H12 . . 111.1 ?
Na2 O12 H12 2_677 . 104.2 ?
P2 O21 Na1 . . 153.3(2) ?
P2 O23 H23 . . 112.8 ?
P3 O31 Na1 . . 129.37(17) ?
P3 O32 Na2 . . 122.60(17) ?
P3 O32 H32 . . 120.1 ?
Na2 O32 H32 . . 117.2 ?
P3 O33 H33 . . 129.3 ?
P4 O41 Na2 . 2_677 130.77(19) ?
P4 O41 Na2 . . 144.83(19) ?
Na2 O41 Na2 2_677 . 80.66(12) ?
P4 O42 H42 . . 114.0 ?
C11 O1 Na2 . . 136.0(2) ?
C11 O1 H1 . . 106.3 ?
Na2 O1 H1 . . 99.5 ?
C12 O2 H2 . . 109.5 ?
O1 C11 C21 . . 107.2(3) ?
O1 C11 P2 . . 109.8(3) ?
C21 C11 P2 . . 114.4(3) ?
O1 C11 P1 . . 109.4(3) ?
C21 C11 P1 . . 105.7(3) ?
P2 C11 P1 . . 110.2(2) ?
N11 C21 C11 . . 115.0(3) ?
N11 C21 H21A . . 108.5 ?
C11 C21 H21A . . 108.5 ?
N11 C21 H21B . . 108.5 ?
C11 C21 H21B . . 108.5 ?
H21A C21 H21B . . 107.5 ?
N21 C31 N11 . . 108.9(5) ?
N21 C31 H31 . . 125.6 ?
N11 C31 H31 . . 125.6 ?
C31 N11 C51 . . 108.7(4) ?
C31 N11 C21 . . 124.4(4) ?
C51 N11 C21 . . 127.0(4) ?
C31 N21 C41 . . 108.7(4) ?
C31 N21 H21 . . 125.7 ?
C41 N21 H21 . . 125.7 ?
C51 C41 N21 . . 107.3(4) ?
C51 C41 H41 . . 126.3 ?
N21 C41 H41 . . 126.3 ?
C41 C51 N11 . . 106.4(5) ?
C41 C51 H51 . . 126.8 ?
N11 C51 H51 . . 126.8 ?
O2 C12 C22 . . 105.6(3) ?
O2 C12 P3 . . 109.6(3) ?
C22 C12 P3 . . 106.2(3) ?
O2 C12 P4 . . 110.2(3) ?
C22 C12 P4 . . 112.7(3) ?
P3 C12 P4 . . 112.3(2) ?
N12 C22 C12 . . 113.4(3) ?
N12 C22 H22A . . 108.9 ?
C12 C22 H22A . . 108.9 ?
N12 C22 H22B . . 108.9 ?
C12 C22 H22B . . 108.9 ?
H22A C22 H22B . . 107.7 ?
C52 N12 C32 . . 107.9(4) ?
C52 N12 C22 . . 125.3(4) ?
C32 N12 C22 . . 126.8(4) ?
C52 N22 C42 . . 108.4(4) ?
C52 N22 H22 . . 125.8 ?
C42 N22 H22 . . 125.8 ?
C42 C32 N12 . . 107.3(4) ?
C42 C32 H32A . . 126.3 ?
N12 C32 H32A . . 126.3 ?
C32 C42 N22 . . 107.1(4) ?
C32 C42 H42A . . 126.4 ?
N22 C42 H42A . . 126.4 ?
N22 C52 N12 . . 109.2(4) ?
N22 C52 H52 . . 125.4 ?
N12 C52 H52 . . 125.4 ?
Na1 O1W H1WA . . 92.4 ?
Na1 O1W H1WB . . 89.1 ?
H1WA O1W H1WB . . 106.0 ?
Na2 O2W H2WA . . 145.9 ?
Na2 O2W H2WB . . 103.1 ?
H2WA O2W H2WB . . 100.2 ?
H3WA O3W H3WB . . 110.8 ?

loop_
_geom_bond_atom_site_label_1
_geom_bond_atom_site_label_2
_geom_bond_site_symmetry_2
_geom_bond_distance
_geom_bond_publ_flag
Na1 O21 . 2.349(3) y
Na1 O21 2_666 2.349(3) ?
Na1 O31 2_666 2.463(3) ?
Na1 O31 . 2.463(3) y
Na1 O1W . 2.488(3) y
Na1 O1W 2_666 2.488(3) ?
Na2 O41 2_677 2.363(4) y
Na2 O32 . 2.389(4) y
Na2 O41 . 2.404(3) y
Na2 O12 2_677 2.485(4) y
Na2 O2W . 2.502(5) y
Na2 O1 . 2.554(4) y
P1 O13 . 1.498(3) ?
P1 O11 . 1.522(3) ?
P1 O12 . 1.579(3) ?
P1 C11 . 1.862(4) ?
P2 O21 . 1.482(3) ?
P2 O22 . 1.520(3) ?
P2 O23 . 1.594(3) ?
P2 C11 . 1.858(4) ?
P3 O31 . 1.496(3) ?
P3 O33 . 1.530(3) ?
P3 O32 . 1.574(3) ?
P3 C12 . 1.845(4) ?
P4 O41 . 1.497(3) ?
P4 O43 . 1.509(3) ?
P4 O42 . 1.581(3) ?
P4 C12 . 1.869(4) ?
O12 H12 . 0.8500 ?
O23 H23 . 0.8500 ?
O32 H32 . 0.8500 ?
O33 H33 . 1.2095 ?
O42 H42 . 0.8500 ?
O1 C11 . 1.440(5) ?
O1 H1 . 0.8501 ?
O2 C12 . 1.437(5) ?
O2 H2 . 0.8502 ?
C11 C21 . 1.536(5) ?
C21 N11 . 1.462(5) ?
C21 H21A . 0.9700 ?
C21 H21B . 0.9700 ?
C31 N21 . 1.323(7) ?
C31 N11 . 1.333(6) ?
C31 H31 . 0.9300 ?
N11 C51 . 1.375(6) ?
N21 C41 . 1.369(7) ?
N21 H21 . 0.8800 ?
C41 C51 . 1.363(7) ?
C41 H41 . 0.9300 ?
C51 H51 . 0.9300 ?
C12 C22 . 1.548(5) ?
C22 N12 . 1.472(5) ?
C22 H22A . 0.9700 ?
C22 H22B . 0.9700 ?
N12 C52 . 1.326(6) ?
N12 C32 . 1.379(6) ?
N22 C52 . 1.322(6) ?
N22 C42 . 1.374(6) ?
N22 H22 . 0.8800 ?
C32 C42 . 1.342(7) ?
C32 H32A . 0.9300 ?
C42 H42A . 0.9300 ?
C52 H52 . 0.9300 ?
O1W H1WA . 0.8501 ?
O1W H1WB . 0.8500 ?
O2W H2WA . 0.8500 ?
O2W H2WB . 0.8501 ?
O3W H3WA . 0.8499 ?
O3W H3WB . 0.8502 ?

loop_
_geom_contact_atom_site_label_1
_geom_contact_atom_site_label_2
_geom_contact_distance
_geom_contact_site_symmetry_2
_geom_contact_publ_flag
Na2 Na2 3.085(4) 2_677 y
Na1 Na2 5.943(4) . y

loop_
_geom_hbond_atom_site_label_D
_geom_hbond_atom_site_label_H
_geom_hbond_atom_site_label_A
_geom_hbond_site_symmetry_A
_geom_hbond_distance_DH
_geom_hbond_distance_HA
_geom_hbond_distance_DA
_geom_hbond_angle_DHA
O12 H12 O11 2_777 0.85 1.71 2.561(4) 178
O23 H23 O3W . 0.85 1.79 2.628(5) 167
O32 H32 O22 1_455 0.85 1.71 2.559(4) 174
O33 H33 O33 2_566 1.21 1.21 2.419(6) 180
O42 H42 O13 . 0.85 1.73 2.565(4) 169
O1 H1 O31 . 0.85 1.80 2.628(4) 163
O2 H2 O11 1_455 0.85 1.87 2.700(4) 165
N21 H21 O22 2_767 0.88 1.77 2.644(5) 172
N22 H22 O43 2_576 0.88 1.80 2.669(5) 171
O1W H1WA O33 2_666 0.85 2.15 2.961(5) 161
O1W H1WB O13 . 0.85 1.89 2.739(5) 174
O2W H2WA O23 2_667 0.85 2.22 3.068(5) 174
O2W H2WB O42 2_677 0.85 2.52 3.305(6) 153
O3W H3WA O1W 2_666 0.85 1.94 2.771(5) 166
O3W H3WB O43 1_545 0.85 2.01 2.844(5) 168
C21 H21B O41 2_677 0.97 2.60 3.538(6) 164
C22 H22B O33 2_566 0.97 2.51 3.370(6) 147
C31 H31 O2W 1_655 0.93 2.57 3.483(8) 167
C52 H52 O1W 1_455 0.93 2.49 3.404(6) 167
C42 H42A O13 2_676 0.93 2.31 3.205(7) 161

loop_
_geom_torsion_atom_site_label_1
_geom_torsion_atom_site_label_2
_geom_torsion_atom_site_label_3
_geom_torsion_atom_site_label_4
_geom_torsion_site_symmetry_1
_geom_torsion_site_symmetry_2
_geom_torsion_site_symmetry_3
_geom_torsion_site_symmetry_4
_geom_torsion
_geom_torsion_publ_flag
O13 P1 O12 Na2 . . . 2_677 35.8(3) ?
O11 P1 O12 Na2 . . . 2_677 163.0(3) ?
C11 P1 O12 Na2 . . . 2_677 -81.4(3) ?
O22 P2 O21 Na1 . . . . -171.7(4) ?
O23 P2 O21 Na1 . . . . 65.8(5) ?
C11 P2 O21 Na1 . . . . -49.5(5) ?
O31 Na1 O21 P2 2_666 . . . -158.3(4) ?
O31 Na1 O21 P2 . . . . 21.7(4) ?
O1W Na1 O21 P2 . . . . 123.0(5) ?
O1W Na1 O21 P2 2_666 . . . -57.0(5) ?
O33 P3 O31 Na1 . . . . 30.5(3) ?
O32 P3 O31 Na1 . . . . 151.53(19) ?
C12 P3 O31 Na1 . . . . -92.7(2) ?
O21 Na1 O31 P3 . . . . -158.7(2) ?
O21 Na1 O31 P3 2_666 . . . 21.3(2) ?
O1W Na1 O31 P3 . . . . 123.5(2) ?
O1W Na1 O31 P3 2_666 . . . -56.5(2) ?
O31 P3 O32 Na2 . . . . 37.9(2) ?
O33 P3 O32 Na2 . . . . 162.22(18) ?
C12 P3 O32 Na2 . . . . -80.2(2) ?
O41 Na2 O32 P3 . . . . 48.6(2) ?
O12 Na2 O32 P3 2_677 . . . 127.9(2) ?
O2W Na2 O32 P3 . . . . -151.0(2) ?
O1 Na2 O32 P3 . . . . -49.1(2) ?
Na2 Na2 O32 P3 2_677 . . . 46.0(3) ?
O43 P4 O41 Na2 . . . 2_677 -66.8(3) ?
O42 P4 O41 Na2 . . . 2_677 54.6(3) ?
C12 P4 O41 Na2 . . . 2_677 171.3(2) ?
O43 P4 O41 Na2 . . . . 144.8(3) ?
O42 P4 O41 Na2 . . . . -93.8(4) ?
C12 P4 O41 Na2 . . . . 22.9(4) ?
O41 Na2 O41 P4 2_677 . . . 156.3(4) ?
O32 Na2 O41 P4 . . . . -21.0(3) ?
O12 Na2 O41 P4 2_677 . . . -113.2(4) ?
O2W Na2 O41 P4 . . . . -88.0(5) ?
O1 Na2 O41 P4 . . . . 61.1(4) ?
Na2 Na2 O41 P4 2_677 . . . 156.3(4) ?
O41 Na2 O41 Na2 2_677 . . 2_677 0.0 ?
O32 Na2 O41 Na2 . . . 2_677 -177.26(15) ?
O12 Na2 O41 Na2 2_677 . . 2_677 90.48(12) ?
O2W Na2 O41 Na2 . . . 2_677 115.7(4) ?
O1 Na2 O41 Na2 . . . 2_677 -95.19(12) ?
O41 Na2 O1 C11 2_677 . . . -20.3(3) ?
O32 Na2 O1 C11 . . . . 156.4(3) ?
O41 Na2 O1 C11 . . . . 79.6(3) ?
O2W Na2 O1 C11 . . . . -111.5(3) ?
Na2 Na2 O1 C11 2_677 . . . 30.1(3) ?
Na2 O1 C11 C21 . . . . 55.2(4) ?
Na2 O1 C11 P2 . . . . 179.96(18) ?
Na2 O1 C11 P1 . . . . -59.0(4) ?
O21 P2 C11 O1 . . . . 64.1(3) ?
O22 P2 C11 O1 . . . . -166.3(2) ?
O23 P2 C11 O1 . . . . -55.2(3) ?
O21 P2 C11 C21 . . . . -175.4(3) ?
O22 P2 C11 C21 . . . . -45.8(3) ?
O23 P2 C11 C21 . . . . 65.3(3) ?
O21 P2 C11 P1 . . . . -56.4(3) ?
O22 P2 C11 P1 . . . . 73.2(2) ?
O23 P2 C11 P1 . . . . -175.73(19) ?
O13 P1 C11 O1 . . . . -50.3(3) ?
O11 P1 C11 O1 . . . . -176.7(2) ?
O12 P1 C11 O1 . . . . 65.9(3) ?
O13 P1 C11 C21 . . . . -165.4(3) ?
O11 P1 C11 C21 . . . . 68.2(3) ?
O12 P1 C11 C21 . . . . -49.2(3) ?
O13 P1 C11 P2 . . . . 70.6(2) ?
O11 P1 C11 P2 . . . . -55.9(2) ?
O12 P1 C11 P2 . . . . -173.33(18) ?
O1 C11 C21 N11 . . . . 75.5(4) ?
P2 C11 C21 N11 . . . . -46.5(5) ?
P1 C11 C21 N11 . . . . -167.9(3) ?
N21 C31 N11 C51 . . . . 0.0(5) ?
N21 C31 N11 C21 . . . . 179.8(4) ?
C11 C21 N11 C31 . . . . 104.9(5) ?
C11 C21 N11 C51 . . . . -75.4(5) ?
N11 C31 N21 C41 . . . . 0.2(5) ?
C31 N21 C41 C51 . . . . -0.4(6) ?
N21 C41 C51 N11 . . . . 0.3(6) ?
C31 N11 C51 C41 . . . . -0.2(5) ?
C21 N11 C51 C41 . . . . 180.0(4) ?
O31 P3 C12 O2 . . . . -174.0(2) ?
O33 P3 C12 O2 . . . . 60.9(3) ?
O32 P3 C12 O2 . . . . -55.1(3) ?
O31 P3 C12 C22 . . . . 72.4(3) ?
O33 P3 C12 C22 . . . . -52.8(3) ?
O32 P3 C12 C22 . . . . -168.8(3) ?
O31 P3 C12 P4 . . . . -51.2(2) ?
O33 P3 C12 P4 . . . . -176.35(19) ?
O32 P3 C12 P4 . . . . 67.6(2) ?
O41 P4 C12 O2 . . . . 83.8(3) ?
O43 P4 C12 O2 . . . . -44.0(3) ?
O42 P4 C12 O2 . . . . -156.3(2) ?
O41 P4 C12 C22 . . . . -158.5(3) ?
O43 P4 C12 C22 . . . . 73.7(3) ?
O42 P4 C12 C22 . . . . -38.6(3) ?
O41 P4 C12 P3 . . . . -38.6(3) ?
O43 P4 C12 P3 . . . . -166.4(2) ?
O42 P4 C12 P3 . . . . 81.3(2) ?
O2 C12 C22 N12 . . . . 51.3(4) ?
P3 C12 C22 N12 . . . . 167.7(3) ?
P4 C12 C22 N12 . . . . -69.0(4) ?
C12 C22 N12 C52 . . . . -77.4(5) ?
C12 C22 N12 C32 . . . . 105.1(5) ?
C52 N12 C32 C42 . . . . 0.2(5) ?
C22 N12 C32 C42 . . . . 178.0(4) ?
N12 C32 C42 N22 . . . . -0.6(5) ?
C52 N22 C42 C32 . . . . 0.9(5) ?
C42 N22 C52 N12 . . . . -0.8(5) ?
C32 N12 C52 N22 . . . . 0.4(5) ?
C22 N12 C52 N22 . . . . -177.5(4) ?
